data_1547249
loop_
_publ_author_name
'Kasthuri Balasubramani'
'Packianathan Thomas Muthiah'
'Daniel E Lynch'

_publ_section_title
;
 R22(8) motifs in Aminopyrimidine sulfonate/carboxylate interactions:
 Crystal structures of pyrimethaminium benzenesulfonate monohydrate
 (2:2:1) and 2-amino-4,6-dimethylpyrimidinium sulfosalicylate dihydrate
 (4:2:2)
;
_journal_name_full 'Chemistry Central Journal'
_journal_page_first 28
_journal_paper_doi 10.1186/1752-153X-1-28
_journal_volume 1
_journal_year 2007
_chemical_formula_moiety '2(C6 H10 N3), C7 H4 O6 S, H2O'
_chemical_formula_sum 'C19 H25 N6 O7 S'
_chemical_formula_weight 480.19
_chemical_name_common 'tetra(2-amino-4,6-dimethylpyrimidinium) bis(sulfosalicylate) dihydrate'
_chemical_name_systematic
;
'tetra(2-amino-4,6-dimethylpyrimidinium) bis(sulfosalicylate) dihydrate'
;
_space_group_IT_number 2
_symmetry_cell_setting triclinic
_symmetry_space_group_name_Hall '-P 1'
_symmetry_space_group_name_H-M 'P -1'
_atom_sites_solution_hydrogens geom
_atom_sites_solution_primary direct
_atom_sites_solution_secondary difmap
_cell_angle_alpha 94.0280(10)
_cell_angle_beta 101.1930(10)
_cell_angle_gamma 91.9680(10)
_cell_formula_units_Z 4
_cell_length_a 9.2466(2)
_cell_length_b 14.0976(3)
_cell_length_c 17.6365(4)
_cell_measurement_reflns_used 25
_cell_measurement_temperature 120(2)
_cell_measurement_theta_max 28.05
_cell_measurement_theta_min 2.92
_cell_volume 2247.00(9)
_computing_cell_refinement 'DENZO & COLLECT'
_computing_data_collection 'DENZO(Otwinowski & Minor, 1997) and COLLECT (Hooft, 1998)'
_computing_data_reduction 'DENZO & COLLECT'
_computing_molecular_graphics 'PLATON (Spek, 1997)'
_computing_publication_material 'PLATON (Spek, 1997)'
_computing_structure_refinement 'SHELXL-97 (Sheldrick, 1997)'
_computing_structure_solution 'SHELXS-97 (Sheldrick, 1997)'
_diffrn_ambient_temperature 120(2)
_diffrn_measured_fraction_theta_full 0.948
_diffrn_measured_fraction_theta_max 0.948
_diffrn_measurement_device_type 'Bruker Nonius Kappa CCD area detector'
_diffrn_measurement_method '\f and \w'
_diffrn_radiation_monochromator graphite
_diffrn_radiation_source 'fine-focus sealed tube'
_diffrn_radiation_type MoK\a
_diffrn_radiation_wavelength 0.71073
_diffrn_reflns_av_R_equivalents 0.0513
_diffrn_reflns_av_sigmaI/netI 0.0474
_diffrn_reflns_limit_h_max 12
_diffrn_reflns_limit_h_min -12
_diffrn_reflns_limit_k_max 18
_diffrn_reflns_limit_k_min -18
_diffrn_reflns_limit_l_max 22
_diffrn_reflns_limit_l_min -22
_diffrn_reflns_number 44898
_diffrn_reflns_theta_full 28.05
_diffrn_reflns_theta_max 28.05
_diffrn_reflns_theta_min 2.92
_diffrn_standards_interval_count 100
_diffrn_standards_interval_time 60
_diffrn_standards_number 1
_exptl_absorpt_coefficient_mu 0.195
_exptl_absorpt_correction_T_max 0.990
_exptl_absorpt_correction_T_min 0.966
_exptl_absorpt_correction_type multi-scan
_exptl_absorpt_process_details 'SORTAV (Blessing, 1968)'
_exptl_crystal_colour colourless
_exptl_crystal_density_diffrn 1.358
_exptl_crystal_density_method 'not measured'
_exptl_crystal_description plate-like
_exptl_crystal_F_000 948
_exptl_crystal_size_max 0.18
_exptl_crystal_size_mid 0.16
_exptl_crystal_size_min 0.05
_refine_diff_density_max 0.714
_refine_diff_density_min -0.948
_refine_diff_density_rms 0.264
_refine_ls_extinction_coef 0.054(2)
_refine_ls_extinction_expression Fc^*^=kFc[1+0.001xFc^2^\l^3^/sin(2\q)]^-1/4^
_refine_ls_extinction_method SHELXL
_refine_ls_goodness_of_fit_ref 1.084
_refine_ls_hydrogen_treatment constr
_refine_ls_matrix_type full
_refine_ls_number_parameters 607
_refine_ls_number_reflns 10346
_refine_ls_number_restraints 3
_refine_ls_restrained_S_all 1.084
_refine_ls_R_factor_all 0.0760
_refine_ls_R_factor_gt 0.0592
_refine_ls_shift/su_max 0.000
_refine_ls_shift/su_mean 0.000
_refine_ls_structure_factor_coef Fsqd
_refine_ls_weighting_details 'calc w=1/[\s^2^(Fo^2^)+(0.0808P)^2^+0.8734P] where P=(Fo^2^+2Fc^2^)/3'
_refine_ls_weighting_scheme calc
_refine_ls_wR_factor_gt 0.1407
_refine_ls_wR_factor_ref 0.1518
_reflns_number_gt 8165
_reflns_number_total 10346
_reflns_threshold_expression >2sigma(I)
_cod_data_source_file 13065_2007_28_MOESM2_ESM.cif
_cod_data_source_block compound2
_cod_depositor_comments
;
The following automatic conversions were performed:

'_symmetry_cell_setting' value 'Triclinic' changed to 'triclinic'
according to the built-in table from CIF Core dictionary named
'cif_core.dic' version 2.4.1 from 2010-06-29.

'_exptl_absorpt_correction_type' value 'Multi-scan' changed to
'multi-scan' according to the built-in table from CIF Core dictionary
named 'cif_core.dic' version 2.4.1 from 2010-06-29.

Automatic conversion script
Id: cif_fix_values 5376 2017-05-30 11:51:03Z andrius 

2019-01-09
Z value and formula fixed to values more according to usual
chemical conventions.                 miguel
;
_cod_original_formula_sum 'C38 H50 N12 O13.83 S2'
_cod_original_formula_weight 960.38
_cod_original_formula_moiety '4(C6 H10 N3) 2(C7 H4 O6 S) H2O 0.83(O)'
_cod_original_formula_units_Z 2
_cod_original_sg_symbol_H-M P-1
_cod_database_code 1547249

loop_
_symmetry_equiv_pos_as_xyz
'x, y, z'
'-x, -y, -z'

loop_
_atom_site_label
_atom_site_type_symbol
_atom_site_fract_x
_atom_site_fract_y
_atom_site_fract_z
_atom_site_U_iso_or_equiv
_atom_site_adp_type
_atom_site_occupancy
_atom_site_symmetry_multiplicity
_atom_site_calc_flag
_atom_site_refinement_flags
_atom_site_disorder_assembly
_atom_site_disorder_group
S1A S 0.88127(5) 0.11516(4) 0.32880(3) 0.01997(14) Uani 1 1 d . . .
S1B S 0.99807(5) 0.61158(4) 0.33913(3) 0.02081(14) Uani 1 1 d . . .
O5A O 0.74507(15) 0.15104(10) 0.34822(8) 0.0231(3) Uani 1 1 d . . .
O6B O 1.15324(15) 0.64613(10) 0.35264(8) 0.0238(3) Uani 1 1 d . . .
O6A O 1.00726(16) 0.18236(11) 0.35326(8) 0.0265(3) Uani 1 1 d . . .
O3B O 0.50602(16) 0.65276(11) 0.12780(8) 0.0274(3) Uani 1 1 d . . .
O4A O 0.91030(16) 0.02101(10) 0.35672(8) 0.0246(3) Uani 1 1 d . . .
O1B O 0.80788(17) 0.55314(11) 0.00021(8) 0.0301(4) Uani 1 1 d . . .
H1B H 0.7225 0.5682 -0.0139 0.045 Uiso 1 1 calc R . .
O1A O 0.76949(18) 0.06097(11) -0.01256(8) 0.0297(4) Uani 1 1 d . . .
H1A H 0.6843 0.0729 -0.0311 0.045 Uiso 1 1 calc R . .
O2A O 0.51563(17) 0.12490(11) -0.01418(8) 0.0294(4) Uani 1 1 d . . .
O5B O 0.90421(16) 0.68011(11) 0.36810(8) 0.0265(3) Uani 1 1 d . . .
O4B O 0.98424(16) 0.51751(11) 0.36736(9) 0.0266(3) Uani 1 1 d . . .
O1W O 0.17673(16) 0.24224(10) 0.49752(8) 0.0243(3) Uani 1 1 d D . .
O3A O 0.44327(16) 0.16603(11) 0.09690(9) 0.0283(3) Uani 1 1 d . . .
O2B O 0.56500(17) 0.61859(12) 0.01220(9) 0.0316(4) Uani 1 1 d . . .
N1B N 0.37991(18) 0.53029(12) 0.38099(10) 0.0209(4) Uani 1 1 d . . .
H1B1 H 0.3012 0.5609 0.3677 0.025 Uiso 1 1 calc R . .
N3D N 0.99701(19) 0.80126(12) 0.10549(10) 0.0215(4) Uani 1 1 d . . .
N3B N 0.48845(19) 0.39209(12) 0.42996(10) 0.0233(4) Uani 1 1 d . . .
N1C N 0.68793(19) 0.34818(12) 0.07501(10) 0.0214(4) Uani 1 1 d . . .
H1C H 0.6044 0.3581 0.0462 0.026 Uiso 1 1 calc R . .
N1A N 0.52980(18) 0.03159(12) 0.37890(9) 0.0204(4) Uani 1 1 d . . .
H1A1 H 0.6008 0.0626 0.3650 0.025 Uiso 1 1 calc R . .
N2C N 0.77261(19) 0.29825(13) -0.03460(10) 0.0244(4) Uani 1 1 d . . .
H2C1 H 0.6876 0.3081 -0.0619 0.029 Uiso 1 1 calc R . .
H2C2 H 0.8414 0.2773 -0.0569 0.029 Uiso 1 1 calc R . .
N3C N 0.93205(19) 0.29998(12) 0.08385(10) 0.0216(4) Uani 1 1 d . . .
N3A N 0.45024(19) -0.10431(12) 0.43341(10) 0.0218(4) Uani 1 1 d . . .
N2A N 0.69273(19) -0.08317(12) 0.41993(10) 0.0237(4) Uani 1 1 d . . .
H2A1 H 0.7126 -0.1361 0.4402 0.028 Uiso 1 1 calc R . .
H2A2 H 0.7610 -0.0501 0.4055 0.028 Uiso 1 1 calc R . .
N2D N 0.8359(2) 0.79565(13) -0.01245(10) 0.0263(4) Uani 1 1 d . . .
H2D1 H 0.9066 0.7788 -0.0350 0.032 Uiso 1 1 calc R . .
H2D2 H 0.7494 0.8021 -0.0395 0.032 Uiso 1 1 calc R . .
C5A C 0.2826(2) 0.01602(14) 0.38909(12) 0.0230(4) Uani 1 1 d . . .
H5A H 0.1872 0.0374 0.3815 0.028 Uiso 1 1 calc R . .
N1D N 0.74786(19) 0.83837(12) 0.09820(10) 0.0208(4) Uani 1 1 d . . .
H1D H 0.6631 0.8463 0.0698 0.025 Uiso 1 1 calc R . .
N2B N 0.23806(19) 0.40877(13) 0.41593(11) 0.0263(4) Uani 1 1 d . . .
H2B1 H 0.2296 0.3539 0.4335 0.032 Uiso 1 1 calc R . .
H2B2 H 0.1612 0.4411 0.4028 0.032 Uiso 1 1 calc R . .
C12B C 0.9391(2) 0.59762(13) 0.23761(11) 0.0192(4) Uani 1 1 d . . .
C4B C 0.6184(2) 0.42942(14) 0.42167(11) 0.0223(4) Uani 1 1 d . . .
C11B C 0.7959(2) 0.61609(13) 0.20357(12) 0.0201(4) Uani 1 1 d . . .
H11B H 0.7312 0.6378 0.2345 0.024 Uiso 1 1 calc R . .
C10B C 0.7476(2) 0.60255(14) 0.12342(12) 0.0200(4) Uani 1 1 d . . .
C5D C 0.9030(2) 0.84418(14) 0.22009(12) 0.0227(4) Uani 1 1 d . . .
H5D H 0.9201 0.8546 0.2738 0.027 Uiso 1 1 calc R . .
C4A C 0.3152(2) -0.07020(15) 0.42213(11) 0.0224(4) Uani 1 1 d . . .
C2A C 0.5568(2) -0.05265(14) 0.41088(11) 0.0205(4) Uani 1 1 d . . .
C8D C 1.1722(2) 0.81331(16) 0.22628(12) 0.0270(5) Uani 1 1 d . . .
H8D1 H 1.2295 0.7795 0.1943 0.041 Uiso 1 1 calc R . .
H8D2 H 1.1708 0.7803 0.2719 0.041 Uiso 1 1 calc R . .
H8D3 H 1.2155 0.8764 0.2410 0.041 Uiso 1 1 calc R . .
O2W O 0.3130(2) 0.02678(16) 0.17443(12) 0.0835(6) Uani 1 1 d . . .
C13A C 0.9585(2) 0.06787(14) 0.18809(12) 0.0210(4) Uani 1 1 d . . .
H13A H 1.0502 0.0546 0.2165 0.025 Uiso 1 1 calc R . .
C6B C 0.5117(2) 0.57013(14) 0.37327(12) 0.0221(4) Uani 1 1 d . . .
C12A C 0.8486(2) 0.10089(14) 0.22655(11) 0.0196(4) Uani 1 1 d . . .
C7C C 1.1050(2) 0.30740(17) 0.20522(13) 0.0309(5) Uani 1 1 d . . .
H7C1 H 1.1450 0.2524 0.1832 0.046 Uiso 1 1 calc R . .
H7C2 H 1.1005 0.2988 0.2582 0.046 Uiso 1 1 calc R . .
H7C3 H 1.1671 0.3627 0.2030 0.046 Uiso 1 1 calc R . .
C2B C 0.3688(2) 0.44335(14) 0.40914(11) 0.0211(4) Uani 1 1 d . . .
C15B C 0.8473(2) 0.56877(14) 0.07781(12) 0.0231(4) Uani 1 1 d . . .
C7B C 0.7496(2) 0.37102(16) 0.44406(14) 0.0291(5) Uani 1 1 d . . .
H7B1 H 0.7454 0.3441 0.4922 0.044 Uiso 1 1 calc R . .
H7B2 H 0.8382 0.4106 0.4500 0.044 Uiso 1 1 calc R . .
H7B3 H 0.7493 0.3207 0.4044 0.044 Uiso 1 1 calc R . .
C14A C 0.9313(2) 0.05495(14) 0.10836(12) 0.0227(4) Uani 1 1 d . . .
H14A H 1.0045 0.0331 0.0831 0.027 Uiso 1 1 calc R . .
C6D C 0.7654(2) 0.85299(14) 0.17661(12) 0.0217(4) Uani 1 1 d . . .
C8A C 0.3796(2) 0.16382(15) 0.33760(14) 0.0292(5) Uani 1 1 d . . .
H8A1 H 0.4384 0.2103 0.3742 0.044 Uiso 1 1 calc R . .
H8A2 H 0.2780 0.1800 0.3295 0.044 Uiso 1 1 calc R . .
H8A3 H 0.4128 0.1629 0.2893 0.044 Uiso 1 1 calc R . .
C4D C 1.0181(2) 0.81912(14) 0.18214(12) 0.0225(4) Uani 1 1 d . . .
C15A C 0.7927(2) 0.07492(14) 0.06528(12) 0.0217(4) Uani 1 1 d . . .
C8C C 0.5736(3) 0.39529(17) 0.18378(13) 0.0301(5) Uani 1 1 d . . .
H8C1 H 0.5337 0.4494 0.1583 0.045 Uiso 1 1 calc R . .
H8C2 H 0.6013 0.4118 0.2386 0.045 Uiso 1 1 calc R . .
H8C3 H 0.5005 0.3435 0.1742 0.045 Uiso 1 1 calc R . .
C11A C 0.7134(2) 0.12170(14) 0.18422(12) 0.0204(4) Uani 1 1 d . . .
H11A H 0.6412 0.1443 0.2100 0.025 Uiso 1 1 calc R . .
C9A C 0.5359(2) 0.13520(15) 0.05999(12) 0.0234(4) Uani 1 1 d . . .
C7A C 0.1978(2) -0.12859(16) 0.44764(13) 0.0270(5) Uani 1 1 d . . .
H7A1 H 0.1825 -0.1889 0.4177 0.040 Uiso 1 1 calc R . .
H7A2 H 0.1076 -0.0957 0.4400 0.040 Uiso 1 1 calc R . .
H7A3 H 0.2281 -0.1386 0.5016 0.040 Uiso 1 1 calc R . .
C6A C 0.3943(2) 0.06797(14) 0.36833(12) 0.0216(4) Uani 1 1 d . . .
C2C C 0.7976(2) 0.31534(14) 0.04158(12) 0.0205(4) Uani 1 1 d . . .
C6C C 0.7061(2) 0.36601(14) 0.15312(12) 0.0234(4) Uani 1 1 d . . .
C5C C 0.8417(2) 0.35330(15) 0.19751(12) 0.0243(4) Uani 1 1 d . . .
H5C H 0.8594 0.3663 0.2510 0.029 Uiso 1 1 calc R . .
C9B C 0.5939(2) 0.62632(14) 0.08692(12) 0.0227(4) Uani 1 1 d . . .
C5B C 0.6345(2) 0.51898(15) 0.39309(12) 0.0234(4) Uani 1 1 d . . .
H5B H 0.7267 0.5429 0.3878 0.028 Uiso 1 1 calc R . .
C4C C 0.9533(2) 0.32027(14) 0.16035(12) 0.0230(4) Uani 1 1 d . . .
C2D C 0.8604(2) 0.81163(14) 0.06374(12) 0.0206(4) Uani 1 1 d . . .
C8B C 0.5110(3) 0.66704(16) 0.34432(15) 0.0311(5) Uani 1 1 d . . .
H8B1 H 0.6107 0.6913 0.3484 0.047 Uiso 1 1 calc R . .
H8B2 H 0.4608 0.7087 0.3748 0.047 Uiso 1 1 calc R . .
H8B3 H 0.4610 0.6635 0.2911 0.047 Uiso 1 1 calc R . .
C13B C 1.0373(2) 0.56532(14) 0.19153(12) 0.0222(4) Uani 1 1 d . . .
H13B H 1.1339 0.5539 0.2145 0.027 Uiso 1 1 calc R . .
C7D C 0.6315(2) 0.87517(16) 0.20752(13) 0.0271(5) Uani 1 1 d . . .
H7D1 H 0.5829 0.9258 0.1807 0.041 Uiso 1 1 calc R . .
H7D2 H 0.6589 0.8944 0.2619 0.041 Uiso 1 1 calc R . .
H7D3 H 0.5657 0.8196 0.2000 0.041 Uiso 1 1 calc R . .
C10A C 0.6830(2) 0.10956(14) 0.10358(12) 0.0208(4) Uani 1 1 d . . .
C14B C 0.9920(2) 0.55036(15) 0.11272(12) 0.0239(4) Uani 1 1 d . . .
H14B H 1.0574 0.5280 0.0824 0.029 Uiso 1 1 calc R . .
H1W H 0.1100 0.2760 0.5249 0.139(19) Uiso 1 1 d RD . .
H2W H 0.1043 0.1939 0.4702 0.14(2) Uiso 1 1 d RD . .

loop_
_atom_site_aniso_label
_atom_site_aniso_U_11
_atom_site_aniso_U_22
_atom_site_aniso_U_33
_atom_site_aniso_U_23
_atom_site_aniso_U_13
_atom_site_aniso_U_12
S1A 0.0189(2) 0.0228(3) 0.0179(2) 0.00179(19) 0.00304(18) 0.00150(19)
S1B 0.0188(2) 0.0228(3) 0.0208(3) 0.00247(19) 0.00311(19) 0.00241(19)
O5A 0.0225(7) 0.0257(8) 0.0223(7) 0.0016(6) 0.0072(6) 0.0038(6)
O6B 0.0188(7) 0.0238(7) 0.0274(8) 0.0021(6) 0.0010(6) 0.0012(6)
O6A 0.0216(7) 0.0326(8) 0.0236(7) -0.0006(6) 0.0023(6) -0.0044(6)
O3B 0.0220(7) 0.0365(9) 0.0233(8) 0.0001(7) 0.0034(6) 0.0069(6)
O4A 0.0256(7) 0.0259(8) 0.0237(7) 0.0065(6) 0.0058(6) 0.0055(6)
O1B 0.0309(8) 0.0395(9) 0.0200(7) -0.0003(7) 0.0045(6) 0.0121(7)
O1A 0.0325(8) 0.0379(9) 0.0183(7) 0.0018(6) 0.0032(6) 0.0067(7)
O2A 0.0280(8) 0.0386(9) 0.0203(7) 0.0038(7) 0.0003(6) 0.0050(7)
O5B 0.0248(7) 0.0329(8) 0.0215(7) -0.0016(6) 0.0046(6) 0.0065(6)
O4B 0.0245(7) 0.0271(8) 0.0286(8) 0.0098(6) 0.0036(6) 0.0013(6)
O1W 0.0244(7) 0.0257(8) 0.0222(7) 0.0017(6) 0.0032(6) 0.0026(6)
O3A 0.0233(7) 0.0359(9) 0.0252(8) 0.0041(7) 0.0022(6) 0.0065(6)
O2B 0.0278(8) 0.0453(10) 0.0206(8) 0.0000(7) 0.0013(6) 0.0121(7)
N1B 0.0175(8) 0.0211(8) 0.0235(9) 0.0017(7) 0.0019(7) 0.0027(7)
N3D 0.0231(8) 0.0206(8) 0.0208(8) 0.0031(7) 0.0035(7) 0.0018(7)
N3B 0.0246(9) 0.0220(9) 0.0228(9) 0.0010(7) 0.0034(7) 0.0030(7)
N1C 0.0209(8) 0.0221(9) 0.0206(8) 0.0016(7) 0.0026(7) 0.0024(7)
N1A 0.0207(8) 0.0217(8) 0.0190(8) 0.0021(7) 0.0044(7) 0.0010(7)
N2C 0.0215(8) 0.0305(10) 0.0209(9) 0.0002(7) 0.0034(7) 0.0060(7)
N3C 0.0211(8) 0.0196(8) 0.0234(9) 0.0027(7) 0.0023(7) 0.0019(7)
N3A 0.0249(9) 0.0209(8) 0.0197(8) 0.0008(7) 0.0051(7) 0.0014(7)
N2A 0.0238(9) 0.0236(9) 0.0252(9) 0.0069(7) 0.0060(7) 0.0044(7)
N2D 0.0219(9) 0.0385(10) 0.0190(9) 0.0019(8) 0.0041(7) 0.0081(8)
C5A 0.0217(10) 0.0251(10) 0.0215(10) 0.0011(8) 0.0019(8) 0.0040(8)
N1D 0.0209(8) 0.0210(8) 0.0202(8) 0.0029(7) 0.0028(7) 0.0029(7)
N2B 0.0223(9) 0.0258(9) 0.0303(10) 0.0071(8) 0.0025(7) 0.0009(7)
C12B 0.0208(9) 0.0160(9) 0.0210(10) 0.0021(7) 0.0044(8) 0.0017(7)
C4B 0.0250(10) 0.0232(10) 0.0181(9) -0.0016(8) 0.0033(8) 0.0033(8)
C11B 0.0202(9) 0.0173(9) 0.0241(10) 0.0012(8) 0.0073(8) 0.0031(7)
C10B 0.0212(10) 0.0159(9) 0.0230(10) 0.0016(8) 0.0044(8) 0.0021(7)
C5D 0.0301(11) 0.0192(10) 0.0182(10) 0.0010(8) 0.0033(8) 0.0009(8)
C4A 0.0232(10) 0.0252(10) 0.0178(9) -0.0042(8) 0.0037(8) -0.0009(8)
C2A 0.0247(10) 0.0209(10) 0.0152(9) -0.0003(8) 0.0028(8) 0.0020(8)
C8D 0.0268(11) 0.0295(11) 0.0228(11) 0.0031(9) -0.0001(9) 0.0002(9)
O2W 0.0588(13) 0.0669(14) 0.0515(13) 0.0048(11) 0.0163(10) 0.0050(11)
C13A 0.0206(9) 0.0178(9) 0.0244(10) 0.0030(8) 0.0035(8) 0.0014(8)
C6B 0.0222(10) 0.0219(10) 0.0222(10) 0.0000(8) 0.0052(8) 0.0006(8)
C12A 0.0216(9) 0.0168(9) 0.0205(10) 0.0026(8) 0.0038(8) 0.0007(7)
C7C 0.0283(11) 0.0317(12) 0.0289(12) 0.0025(9) -0.0032(9) 0.0010(9)
C2B 0.0233(10) 0.0217(10) 0.0173(9) -0.0005(8) 0.0020(8) 0.0006(8)
C15B 0.0274(10) 0.0201(10) 0.0226(10) 0.0018(8) 0.0065(8) 0.0024(8)
C7B 0.0270(11) 0.0279(11) 0.0324(12) 0.0041(9) 0.0042(9) 0.0077(9)
C14A 0.0238(10) 0.0203(10) 0.0258(10) 0.0016(8) 0.0087(8) 0.0034(8)
C6D 0.0306(11) 0.0138(9) 0.0214(10) 0.0002(8) 0.0068(8) 0.0005(8)
C8A 0.0261(11) 0.0265(11) 0.0362(12) 0.0084(9) 0.0063(9) 0.0050(9)
C4D 0.0280(10) 0.0157(9) 0.0225(10) 0.0025(8) 0.0016(8) -0.0002(8)
C15A 0.0270(10) 0.0186(10) 0.0198(10) 0.0029(8) 0.0052(8) -0.0010(8)
C8C 0.0317(12) 0.0331(12) 0.0267(11) -0.0019(9) 0.0099(9) 0.0021(9)
C11A 0.0190(9) 0.0189(9) 0.0238(10) 0.0021(8) 0.0049(8) 0.0024(7)
C9A 0.0238(10) 0.0223(10) 0.0235(10) 0.0045(8) 0.0027(8) -0.0011(8)
C7A 0.0263(11) 0.0274(11) 0.0269(11) 0.0008(9) 0.0054(9) -0.0013(9)
C6A 0.0225(10) 0.0220(10) 0.0192(10) -0.0005(8) 0.0020(8) 0.0025(8)
C2C 0.0214(9) 0.0178(9) 0.0221(10) 0.0031(8) 0.0030(8) -0.0002(8)
C6C 0.0282(11) 0.0194(10) 0.0229(10) 0.0002(8) 0.0068(8) -0.0014(8)
C5C 0.0294(11) 0.0216(10) 0.0205(10) 0.0008(8) 0.0029(8) -0.0024(8)
C9B 0.0240(10) 0.0198(10) 0.0240(10) 0.0002(8) 0.0046(8) 0.0021(8)
C5B 0.0214(10) 0.0235(10) 0.0251(10) 0.0006(8) 0.0047(8) 0.0008(8)
C4C 0.0266(10) 0.0180(10) 0.0231(10) 0.0044(8) 0.0014(8) -0.0015(8)
C2D 0.0232(10) 0.0170(9) 0.0216(10) 0.0032(8) 0.0039(8) 0.0020(8)
C8B 0.0270(11) 0.0251(11) 0.0420(13) 0.0083(10) 0.0065(10) 0.0033(9)
C13B 0.0198(9) 0.0193(10) 0.0276(11) 0.0019(8) 0.0046(8) 0.0034(8)
C7D 0.0318(11) 0.0273(11) 0.0230(11) -0.0009(9) 0.0077(9) 0.0029(9)
C10A 0.0216(10) 0.0173(9) 0.0228(10) 0.0028(8) 0.0023(8) -0.0001(8)
C14B 0.0243(10) 0.0227(10) 0.0272(11) 0.0011(8) 0.0111(8) 0.0043(8)

loop_
_atom_type_symbol
_atom_type_description
_atom_type_scat_dispersion_real
_atom_type_scat_dispersion_imag
_atom_type_scat_source
C C 0.0033 0.0016 'International Tables Vol C Tables 4.2.6.8 and 6.1.1.4'
H H 0.0000 0.0000 'International Tables Vol C Tables 4.2.6.8 and 6.1.1.4'
N N 0.0061 0.0033 'International Tables Vol C Tables 4.2.6.8 and 6.1.1.4'
O O 0.0106 0.0060 'International Tables Vol C Tables 4.2.6.8 and 6.1.1.4'
S S 0.1246 0.1234 'International Tables Vol C Tables 4.2.6.8 and 6.1.1.4'

loop_
_geom_angle_atom_site_label_1
_geom_angle_atom_site_label_2
_geom_angle_atom_site_label_3
_geom_angle
_geom_angle_site_symmetry_1
_geom_angle_site_symmetry_3
O6A S1A O4A 112.51(9) . .
O6A S1A O5A 112.94(9) . .
O4A S1A O5A 111.51(9) . .
O6A S1A C12A 106.85(9) . .
O4A S1A C12A 106.93(9) . .
O5A S1A C12A 105.56(9) . .
O5B S1B O4B 113.38(9) . .
O5B S1B O6B 112.68(9) . .
O4B S1B O6B 111.09(9) . .
O5B S1B C12B 106.78(9) . .
O4B S1B C12B 106.68(9) . .
O6B S1B C12B 105.64(9) . .
C15B O1B H1B 109.5 . .
C15A O1A H1A 109.5 . .
H1W O1W H2W 96.3 . .
C6B N1B C2B 121.91(17) . .
C6B N1B H1B1 119.0 . .
C2B N1B H1B1 119.0 . .
C4D N3D C2D 117.68(18) . .
C4B N3B C2B 117.51(18) . .
C2C N1C C6C 121.63(18) . .
C2C N1C H1C 119.2 . .
C6C N1C H1C 119.2 . .
C6A N1A C2A 121.83(18) . .
C6A N1A H1A1 119.1 . .
C2A N1A H1A1 119.1 . .
C2C N2C H2C1 120.0 . .
C2C N2C H2C2 120.0 . .
H2C1 N2C H2C2 120.0 . .
C4C N3C C2C 117.34(18) . .
C4A N3A C2A 117.19(18) . .
C2A N2A H2A1 120.0 . .
C2A N2A H2A2 120.0 . .
H2A1 N2A H2A2 120.0 . .
C2D N2D H2D1 120.0 . .
C2D N2D H2D2 120.0 . .
H2D1 N2D H2D2 120.0 . .
C6A C5A C4A 118.47(19) . .
C6A C5A H5A 120.8 . .
C4A C5A H5A 120.8 . .
C2D N1D C6D 121.71(17) . .
C2D N1D H1D 119.1 . .
C6D N1D H1D 119.1 . .
C2B N2B H2B1 120.0 . .
C2B N2B H2B2 120.0 . .
H2B1 N2B H2B2 120.0 . .
C11B C12B C13B 120.04(19) . .
C11B C12B S1B 120.59(15) . .
C13B C12B S1B 119.35(15) . .
N3B C4B C5B 122.81(19) . .
N3B C4B C7B 116.77(19) . .
C5B C4B C7B 120.42(19) . .
C12B C11B C10B 120.76(18) . .
C12B C11B H11B 119.6 . .
C10B C11B H11B 119.6 . .
C11B C10B C15B 118.54(18) . .
C11B C10B C9B 120.28(18) . .
C15B C10B C9B 121.16(18) . .
C6D C5D C4D 118.78(19) . .
C6D C5D H5D 120.6 . .
C4D C5D H5D 120.6 . .
N3A C4A C5A 122.89(19) . .
N3A C4A C7A 116.51(19) . .
C5A C4A C7A 120.60(19) . .
N2A C2A N3A 120.02(19) . .
N2A C2A N1A 118.25(18) . .
N3A C2A N1A 121.73(18) . .
C4D C8D H8D1 109.5 . .
C4D C8D H8D2 109.5 . .
H8D1 C8D H8D2 109.5 . .
C4D C8D H8D3 109.5 . .
H8D1 C8D H8D3 109.5 . .
H8D2 C8D H8D3 109.5 . .
C14A C13A C12A 120.31(18) . .
C14A C13A H13A 119.8 . .
C12A C13A H13A 119.8 . .
N1B C6B C5B 117.79(19) . .
N1B C6B C8B 117.15(18) . .
C5B C6B C8B 125.06(19) . .
C11A C12A C13A 119.75(18) . .
C11A C12A S1A 119.69(16) . .
C13A C12A S1A 120.57(15) . .
C4C C7C H7C1 109.5 . .
C4C C7C H7C2 109.5 . .
H7C1 C7C H7C2 109.5 . .
C4C C7C H7C3 109.5 . .
H7C1 C7C H7C3 109.5 . .
H7C2 C7C H7C3 109.5 . .
N2B C2B N3B 119.46(19) . .
N2B C2B N1B 119.13(18) . .
N3B C2B N1B 121.41(18) . .
O1B C15B C14B 117.91(18) . .
O1B C15B C10B 121.78(19) . .
C14B C15B C10B 120.31(19) . .
C4B C7B H7B1 109.5 . .
C4B C7B H7B2 109.5 . .
H7B1 C7B H7B2 109.5 . .
C4B C7B H7B3 109.5 . .
H7B1 C7B H7B3 109.5 . .
H7B2 C7B H7B3 109.5 . .
C13A C14A C15A 119.89(19) . .
C13A C14A H14A 120.1 . .
C15A C14A H14A 120.1 . .
N1D C6D C5D 117.85(19) . .
N1D C6D C7D 116.56(18) . .
C5D C6D C7D 125.58(19) . .
C6A C8A H8A1 109.5 . .
C6A C8A H8A2 109.5 . .
H8A1 C8A H8A2 109.5 . .
C6A C8A H8A3 109.5 . .
H8A1 C8A H8A3 109.5 . .
H8A2 C8A H8A3 109.5 . .
N3D C4D C5D 122.35(19) . .
N3D C4D C8D 116.51(19) . .
C5D C4D C8D 121.12(19) . .
O1A C15A C14A 118.37(18) . .
O1A C15A C10A 121.67(18) . .
C14A C15A C10A 119.96(18) . .
C6C C8C H8C1 109.5 . .
C6C C8C H8C2 109.5 . .
H8C1 C8C H8C2 109.5 . .
C6C C8C H8C3 109.5 . .
H8C1 C8C H8C3 109.5 . .
H8C2 C8C H8C3 109.5 . .
C12A C11A C10A 121.18(19) . .
C12A C11A H11A 119.4 . .
C10A C11A H11A 119.4 . .
O3A C9A O2A 124.43(19) . .
O3A C9A C10A 119.04(18) . .
O2A C9A C10A 116.52(18) . .
C4A C7A H7A1 109.5 . .
C4A C7A H7A2 109.5 . .
H7A1 C7A H7A2 109.5 . .
C4A C7A H7A3 109.5 . .
H7A1 C7A H7A3 109.5 . .
H7A2 C7A H7A3 109.5 . .
N1A C6A C5A 117.87(19) . .
N1A C6A C8A 117.29(18) . .
C5A C6A C8A 124.80(19) . .
N2C C2C N1C 118.80(18) . .
N2C C2C N3C 119.44(18) . .
N1C C2C N3C 121.76(18) . .
N1C C6C C5C 118.15(19) . .
N1C C6C C8C 116.71(19) . .
C5C C6C C8C 125.1(2) . .
C6C C5C C4C 118.35(19) . .
C6C C5C H5C 120.8 . .
C4C C5C H5C 120.8 . .
O3B C9B O2B 124.54(19) . .
O3B C9B C10B 120.42(18) . .
O2B C9B C10B 115.03(18) . .
C6B C5B C4B 118.56(19) . .
C6B C5B H5B 120.7 . .
C4B C5B H5B 120.7 . .
N3C C4C C5C 122.70(19) . .
N3C C4C C7C 116.25(19) . .
C5C C4C C7C 121.04(19) . .
N2D C2D N3D 119.34(18) . .
N2D C2D N1D 119.12(18) . .
N3D C2D N1D 121.54(18) . .
C6B C8B H8B1 109.5 . .
C6B C8B H8B2 109.5 . .
H8B1 C8B H8B2 109.5 . .
C6B C8B H8B3 109.5 . .
H8B1 C8B H8B3 109.5 . .
H8B2 C8B H8B3 109.5 . .
C14B C13B C12B 120.32(19) . .
C14B C13B H13B 119.8 . .
C12B C13B H13B 119.8 . .
C6D C7D H7D1 109.5 . .
C6D C7D H7D2 109.5 . .
H7D1 C7D H7D2 109.5 . .
C6D C7D H7D3 109.5 . .
H7D1 C7D H7D3 109.5 . .
H7D2 C7D H7D3 109.5 . .
C11A C10A C15A 118.90(18) . .
C11A C10A C9A 119.30(18) . .
C15A C10A C9A 121.79(18) . .
C13B C14B C15B 120.01(19) . .
C13B C14B H14B 120.0 . .
C15B C14B H14B 120.0 . .

loop_
_geom_bond_atom_site_label_1
_geom_bond_atom_site_label_2
_geom_bond_distance
_geom_bond_site_symmetry_2
S1A O6A 1.4534(15) .
S1A O4A 1.4633(15) .
S1A O5A 1.4649(15) .
S1A C12A 1.766(2) .
S1B O5B 1.4519(15) .
S1B O4B 1.4590(15) .
S1B O6B 1.4682(14) .
S1B C12B 1.762(2) .
O3B C9B 1.237(3) .
O1B C15B 1.347(2) .
O1B H1B 0.8200 .
O1A C15A 1.347(2) .
O1A H1A 0.8200 .
O2A C9A 1.282(3) .
O1W H1W 0.9719 .
O1W H2W 0.9708 .
O3A C9A 1.245(3) .
O2B C9B 1.289(3) .
N1B C6B 1.359(3) .
N1B C2B 1.362(3) .
N1B H1B1 0.8600 .
N3D C4D 1.332(3) .
N3D C2D 1.351(3) .
N3B C4B 1.334(3) .
N3B C2B 1.347(3) .
N1C C2C 1.348(3) .
N1C C6C 1.359(3) .
N1C H1C 0.8600 .
N1A C6A 1.354(3) .
N1A C2A 1.360(3) .
N1A H1A1 0.8600 .
N2C C2C 1.322(3) .
N2C H2C1 0.8600 .
N2C H2C2 0.8600 .
N3C C4C 1.334(3) .
N3C C2C 1.352(3) .
N3A C4A 1.337(3) .
N3A C2A 1.342(3) .
N2A C2A 1.327(3) .
N2A H2A1 0.8600 .
N2A H2A2 0.8600 .
N2D C2D 1.320(3) .
N2D H2D1 0.8600 .
N2D H2D2 0.8600 .
C5A C6A 1.367(3) .
C5A C4A 1.401(3) .
C5A H5A 0.9300 .
N1D C2D 1.355(3) .
N1D C6D 1.361(3) .
N1D H1D 0.8600 .
N2B C2B 1.318(3) .
N2B H2B1 0.8600 .
N2B H2B2 0.8600 .
C12B C11B 1.385(3) .
C12B C13B 1.398(3) .
C4B C5B 1.406(3) .
C4B C7B 1.494(3) .
C11B C10B 1.395(3) .
C11B H11B 0.9300 .
C10B C15B 1.410(3) .
C10B C9B 1.501(3) .
C5D C6D 1.366(3) .
C5D C4D 1.405(3) .
C5D H5D 0.9300 .
C4A C7A 1.496(3) .
C8D C4D 1.494(3) .
C8D H8D1 0.9600 .
C8D H8D2 0.9600 .
C8D H8D3 0.9600 .
C13A C14A 1.377(3) .
C13A C12A 1.402(3) .
C13A H13A 0.9300 .
C6B C5B 1.367(3) .
C6B C8B 1.492(3) .
C12A C11A 1.378(3) .
C7C C4C 1.495(3) .
C7C H7C1 0.9600 .
C7C H7C2 0.9600 .
C7C H7C3 0.9600 .
C15B C14B 1.401(3) .
C7B H7B1 0.9600 .
C7B H7B2 0.9600 .
C7B H7B3 0.9600 .
C14A C15A 1.405(3) .
C14A H14A 0.9300 .
C6D C7D 1.481(3) .
C8A C6A 1.492(3) .
C8A H8A1 0.9600 .
C8A H8A2 0.9600 .
C8A H8A3 0.9600 .
C15A C10A 1.406(3) .
C8C C6C 1.492(3) .
C8C H8C1 0.9600 .
C8C H8C2 0.9600 .
C8C H8C3 0.9600 .
C11A C10A 1.392(3) .
C11A H11A 0.9300 .
C9A C10A 1.496(3) .
C7A H7A1 0.9600 .
C7A H7A2 0.9600 .
C7A H7A3 0.9600 .
C6C C5C 1.368(3) .
C5C C4C 1.401(3) .
C5C H5C 0.9300 .
C5B H5B 0.9300 .
C8B H8B1 0.9600 .
C8B H8B2 0.9600 .
C8B H8B3 0.9600 .
C13B C14B 1.371(3) .
C13B H13B 0.9300 .
C7D H7D1 0.9600 .
C7D H7D2 0.9600 .
C7D H7D3 0.9600 .
C14B H14B 0.9300 .
